data_7214755
loop_
_publ_author_name
'Yong, Guo-Ping'
'Zhang, Yi-Man'
'Zhang, Bei'

_publ_section_title
;
 Hydrothermal syntheses, crystal structures and properties of novel
 quinone biradical and mixed-valence copper coordination polymer with
 semiquinone radical ligand generated in situ
;
_journal_issue 24
_journal_name_full CrystEngComm
_journal_page_first 8620
_journal_paper_doi 10.1039/c2ce26418h
_journal_volume 14
_journal_year 2012
_chemical_formula_sum 'C8 H4 Cl Cu N2 O'
_chemical_formula_weight 243.12
_chemical_name_systematic
;
?
;
_space_group_IT_number 2
_symmetry_cell_setting triclinic
_symmetry_space_group_name_Hall '-P 1'
_symmetry_space_group_name_H-M 'P -1'
_atom_sites_solution_hydrogens geom
_atom_sites_solution_primary direct
_atom_sites_solution_secondary difmap
_audit_creation_method SHELXL-97
_cell_angle_alpha 76.628(8)
_cell_angle_beta 89.855(7)
_cell_angle_gamma 85.583(8)
_cell_formula_units_Z 2
_cell_length_a 3.8062(4)
_cell_length_b 9.0241(9)
_cell_length_c 11.0195(7)
_cell_measurement_reflns_used 1918
_cell_measurement_temperature 291(2)
_cell_measurement_theta_max 69.5316
_cell_measurement_theta_min 4.1207
_cell_volume 367.09(6)
_computing_cell_refinement 'CrysAlisPro (Oxford Diffraction Ltd.)'
_computing_data_collection 'CrysAlisPro (Oxford Diffraction Ltd.)'
_computing_data_reduction 'CrysAlisPro (Oxford Diffraction Ltd.)'
_computing_molecular_graphics 'Ortep-3 (L. J. Farrugia, 2001)'
_computing_publication_material SHELXL-97
_computing_structure_refinement 'SHELXL-97 (Sheldrick, 1997)'
_computing_structure_solution 'SHELXS-97 (Sheldrick, 1997)'
_diffrn_ambient_temperature 291(2)
_diffrn_detector_area_resol_mean 15.9149
_diffrn_measured_fraction_theta_full 0.970
_diffrn_measured_fraction_theta_max 0.970
_diffrn_measurement_device_type 'Gemini S Ultra, Oxford Diffraction'
_diffrn_measurement_method '\w scans'
_diffrn_radiation_monochromator mirror
_diffrn_radiation_source 'Enhance Ultra (Cu) X-ray Source'
_diffrn_radiation_type CuK\a
_diffrn_radiation_wavelength 1.54184
_diffrn_reflns_av_R_equivalents 0.0183
_diffrn_reflns_av_sigmaI/netI 0.0244
_diffrn_reflns_limit_h_max 4
_diffrn_reflns_limit_h_min -3
_diffrn_reflns_limit_k_max 10
_diffrn_reflns_limit_k_min -10
_diffrn_reflns_limit_l_max 12
_diffrn_reflns_limit_l_min -13
_diffrn_reflns_number 2596
_diffrn_reflns_theta_full 69.66
_diffrn_reflns_theta_max 69.66
_diffrn_reflns_theta_min 4.12
_exptl_absorpt_coefficient_mu 7.127
_exptl_absorpt_correction_T_max 0.136
_exptl_absorpt_correction_T_min 0.115
_exptl_absorpt_correction_type multi-scan
_exptl_absorpt_process_details
;
CrysAlisPro, Oxford Diffraction Ltd.,
Version 1.171.34.44 (release 25-10-2010 CrysAlis171 .NET)
(compiled Oct 25 2010,18:11:34)
Empirical absorption correction using spherical harmonics,
implemented in SCALE3 ABSPACK scaling algorithm.
;
_exptl_crystal_density_diffrn 2.200
_exptl_crystal_density_method 'not measured'
_exptl_crystal_F_000 240
_exptl_crystal_size_max 0.36
_exptl_crystal_size_mid 0.30
_exptl_crystal_size_min 0.28
_refine_diff_density_max 0.399
_refine_diff_density_min -0.523
_refine_diff_density_rms 0.073
_refine_ls_extinction_method none
_refine_ls_goodness_of_fit_ref 1.053
_refine_ls_hydrogen_treatment constr
_refine_ls_matrix_type full
_refine_ls_number_parameters 118
_refine_ls_number_reflns 1347
_refine_ls_number_restraints 0
_refine_ls_restrained_S_all 1.053
_refine_ls_R_factor_all 0.0342
_refine_ls_R_factor_gt 0.0324
_refine_ls_shift/su_max 0.000
_refine_ls_shift/su_mean 0.000
_refine_ls_structure_factor_coef Fsqd
_refine_ls_weighting_details 'calc w=1/[\s^2^(Fo^2^)+(0.0436P)^2^+0.3990P] where P=(Fo^2^+2Fc^2^)/3'
_refine_ls_weighting_scheme calc
_refine_ls_wR_factor_gt 0.0853
_refine_ls_wR_factor_ref 0.0871
_reflns_number_gt 1264
_reflns_number_total 1347
_reflns_threshold_expression >2sigma(I)
_cod_data_source_file c2ce26418h.txt
_cod_data_source_block 2
_cod_database_code 7214755

loop_
_symmetry_equiv_pos_as_xyz
'x, y, z'
'-x, -y, -z'

loop_
_atom_site_label
_atom_site_type_symbol
_atom_site_fract_x
_atom_site_fract_y
_atom_site_fract_z
_atom_site_U_iso_or_equiv
_atom_site_adp_type
_atom_site_occupancy
_atom_site_symmetry_multiplicity
_atom_site_calc_flag
_atom_site_refinement_flags
Cu1 Cu 0.32334(13) 0.94081(6) 0.63419(5) 0.0476(2) Uani 1 1 d .
N1 N 0.2776(6) 1.2552(2) 0.85846(19) 0.0256(5) Uani 1 1 d .
O1 O 0.0761(6) 0.7519(2) 0.8958(2) 0.0423(5) Uani 1 1 d .
C2 C 0.6034(7) 1.4420(3) 0.6685(3) 0.0339(6) Uani 1 1 d .
H2 H 0.7148 1.5075 0.6049 0.041 Uiso 1 1 calc R
C6 C 0.1284(7) 1.1360(3) 0.9396(2) 0.0259(5) Uani 1 1 d .
C3 C 0.5573(7) 1.2965(3) 0.6580(3) 0.0312(6) Uani 1 1 d .
H3 H 0.6364 1.2621 0.5887 0.037 Uiso 1 1 calc R
C5 C 0.3242(7) 1.4014(3) 0.8680(3) 0.0314(6) Uani 1 1 d .
H5 H 0.2469 1.4355 0.9377 0.038 Uiso 1 1 calc R
C1 C 0.4850(8) 1.4949(3) 0.7739(3) 0.0357(6) Uani 1 1 d .
H1 H 0.5179 1.5944 0.7787 0.043 Uiso 1 1 calc R
N2 N 0.3078(6) 1.0538(3) 0.7685(2) 0.0271(5) Uani 1 1 d .
C7 C 0.1533(6) 1.0160(3) 0.8817(2) 0.0251(5) Uani 1 1 d .
C4 C 0.3870(7) 1.2009(3) 0.7552(2) 0.0254(5) Uani 1 1 d .
C8 C 0.0329(7) 0.8625(3) 0.9404(2) 0.0276(5) Uani 1 1 d .
Cl1 Cl -0.15940(17) 0.82579(8) 0.57761(6) 0.0347(2) Uani 1 1 d .

loop_
_atom_site_aniso_label
_atom_site_aniso_U_11
_atom_site_aniso_U_22
_atom_site_aniso_U_33
_atom_site_aniso_U_23
_atom_site_aniso_U_13
_atom_site_aniso_U_12
Cu1 0.0572(3) 0.0495(3) 0.0461(3) -0.0291(2) 0.0100(2) -0.0114(2)
N1 0.0288(11) 0.0257(10) 0.0228(10) -0.0070(8) -0.0003(8) -0.0002(8)
O1 0.0660(14) 0.0301(10) 0.0351(11) -0.0157(9) 0.0127(10) -0.0063(9)
C2 0.0374(15) 0.0333(14) 0.0303(14) -0.0047(11) 0.0018(11) -0.0065(11)
C6 0.0289(12) 0.0254(12) 0.0234(12) -0.0061(10) 0.0003(10) 0.0000(9)
C3 0.0315(13) 0.0376(14) 0.0253(13) -0.0081(11) 0.0020(10) -0.0052(11)
C5 0.0372(14) 0.0277(13) 0.0324(14) -0.0131(11) 0.0018(11) -0.0031(11)
C1 0.0401(15) 0.0280(13) 0.0399(15) -0.0084(12) 0.0003(12) -0.0068(11)
N2 0.0300(11) 0.0283(11) 0.0250(10) -0.0106(9) 0.0012(8) -0.0022(8)
C7 0.0266(12) 0.0265(12) 0.0231(12) -0.0079(10) 0.0003(9) -0.0006(9)
C4 0.0264(12) 0.0281(12) 0.0235(12) -0.0105(10) -0.0007(9) 0.0003(10)
C8 0.0316(13) 0.0275(13) 0.0249(13) -0.0093(10) -0.0004(10) 0.0003(10)
Cl1 0.0331(4) 0.0369(4) 0.0382(4) -0.0153(3) 0.0074(3) -0.0090(3)

loop_
_atom_type_symbol
_atom_type_description
_atom_type_scat_dispersion_real
_atom_type_scat_dispersion_imag
_atom_type_scat_source
C C 0.0181 0.0091 'International Tables Vol C Tables 4.2.6.8 and 6.1.1.4'
H H 0.0000 0.0000 'International Tables Vol C Tables 4.2.6.8 and 6.1.1.4'
N N 0.0311 0.0180 'International Tables Vol C Tables 4.2.6.8 and 6.1.1.4'
O O 0.0492 0.0322 'International Tables Vol C Tables 4.2.6.8 and 6.1.1.4'
Cu Cu -1.9646 0.5888 'International Tables Vol C Tables 4.2.6.8 and 6.1.1.4'
Cl Cl 0.3639 0.7018 'International Tables Vol C Tables 4.2.6.8 and 6.1.1.4'

loop_
_geom_angle_atom_site_label_1
_geom_angle_atom_site_label_2
_geom_angle_atom_site_label_3
_geom_angle
_geom_angle_site_symmetry_1
_geom_angle_site_symmetry_3
N2 Cu1 Cl1 122.18(7) . 1_655
N2 Cu1 Cl1 123.08(7) . .
Cl1 Cu1 Cl1 110.25(3) 1_655 .
C5 N1 C6 131.1(2) . .
C5 N1 C4 122.2(2) . .
C6 N1 C4 106.8(2) . .
C3 C2 C1 121.4(3) . .
C3 C2 H2 119.3 . .
C1 C2 H2 119.3 . .
C7 C6 N1 105.7(2) . .
C7 C6 C8 126.6(2) . 2_577
N1 C6 C8 127.7(2) . 2_577
C2 C3 C4 117.9(3) . .
C2 C3 H3 121.1 . .
C4 C3 H3 121.1 . .
C1 C5 N1 118.6(3) . .
C1 C5 H5 120.7 . .
N1 C5 H5 120.7 . .
C5 C1 C2 120.4(3) . .
C5 C1 H1 119.8 . .
C2 C1 H1 119.8 . .
C4 N2 C7 105.2(2) . .
C4 N2 Cu1 125.38(18) . .
C7 N2 Cu1 128.18(18) . .
N2 C7 C6 111.9(2) . .
N2 C7 C8 125.2(2) . .
C6 C7 C8 122.9(2) . .
N2 C4 N1 110.5(2) . .
N2 C4 C3 130.0(2) . .
N1 C4 C3 119.6(2) . .
O1 C8 C6 125.4(3) . 2_577
O1 C8 C7 124.2(2) . .
C6 C8 C7 110.4(2) 2_577 .
Cu1 Cl1 Cu1 110.25(3) 1_455 .

loop_
_geom_bond_atom_site_label_1
_geom_bond_atom_site_label_2
_geom_bond_distance
_geom_bond_site_symmetry_2
Cu1 N2 1.980(2) .
Cu1 Cl1 2.3067(9) 1_655
Cu1 Cl1 2.3326(8) .
N1 C5 1.373(3) .
N1 C6 1.387(3) .
N1 C4 1.389(3) .
O1 C8 1.212(3) .
C2 C3 1.369(4) .
C2 C1 1.415(4) .
C2 H2 0.9300 .
C6 C7 1.375(4) .
C6 C8 1.459(4) 2_577
C3 C4 1.403(4) .
C3 H3 0.9300 .
C5 C1 1.354(4) .
C5 H5 0.9300 .
C1 H1 0.9300 .
N2 C4 1.359(3) .
N2 C7 1.360(3) .
C7 C8 1.493(4) .
C8 C6 1.459(4) 2_577
Cl1 Cu1 2.3067(9) 1_455

loop_
_geom_torsion_atom_site_label_1
_geom_torsion_atom_site_label_2
_geom_torsion_atom_site_label_3
_geom_torsion_atom_site_label_4
_geom_torsion
_geom_torsion_site_symmetry_1
_geom_torsion_site_symmetry_4
C5 N1 C6 C7 -179.9(3) . .
C4 N1 C6 C7 -0.2(3) . .
C5 N1 C6 C8 1.9(4) . 2_577
C4 N1 C6 C8 -178.3(2) . 2_577
C1 C2 C3 C4 0.3(4) . .
C6 N1 C5 C1 179.1(3) . .
C4 N1 C5 C1 -0.6(4) . .
N1 C5 C1 C2 -0.3(4) . .
C3 C2 C1 C5 0.4(4) . .
Cl1 Cu1 N2 C4 82.2(2) 1_655 .
Cl1 Cu1 N2 C4 -123.86(19) . .
Cl1 Cu1 N2 C7 -112.5(2) 1_655 .
Cl1 Cu1 N2 C7 41.4(2) . .
C4 N2 C7 C6 0.8(3) . .
Cu1 N2 C7 C6 -166.80(18) . .
C4 N2 C7 C8 -177.3(2) . .
Cu1 N2 C7 C8 15.0(4) . .
N1 C6 C7 N2 -0.4(3) . .
C8 C6 C7 N2 177.8(2) 2_577 .
N1 C6 C7 C8 177.8(2) . .
C8 C6 C7 C8 -4.0(5) 2_577 .
C7 N2 C4 N1 -0.9(3) . .
Cu1 N2 C4 N1 167.13(16) . .
C7 N2 C4 C3 178.1(3) . .
Cu1 N2 C4 C3 -13.8(4) . .
C5 N1 C4 N2 -179.5(2) . .
C6 N1 C4 N2 0.7(3) . .
C5 N1 C4 C3 1.3(4) . .
C6 N1 C4 C3 -178.4(2) . .
C2 C3 C4 N2 179.9(3) . .
C2 C3 C4 N1 -1.1(4) . .
N2 C7 C8 O1 3.8(4) . .
C6 C7 C8 O1 -174.1(3) . .
N2 C7 C8 C6 -178.6(2) . 2_577
C6 C7 C8 C6 3.4(4) . 2_577
N2 Cu1 Cl1 Cu1 23.39(10) . 1_455
Cl1 Cu1 Cl1 Cu1 180.0 1_655 1_455
